data_4115511
loop_
_publ_author_name
'K. Travis Holman'
'Stephen M. Martin'
'Daniel P. Parker'
'Michael D. Ward'

_publ_section_title
;
 The Generality of Architectural Isomerism in Designer Inclusion
 Frameworks
;
_journal_name_full 'Journal of the American Chemical Society'
_journal_page_first 4421
_journal_page_last 4431
_journal_paper_doi 10.1021/ja0030257
_journal_volume 123
_journal_year 2001
_chemical_formula_sum 'C12 H15 N3 O3 S'
_chemical_formula_weight 281.33
_chemical_name_common 'bis(guanidinium)-2,6-anthracenedisulfonate, o-xylene clathrate '
_chemical_name_systematic
; 
 ? 
;
_space_group_IT_number 2
_symmetry_cell_setting triclinic
_symmetry_space_group_name_Hall '-P 1'
_symmetry_space_group_name_H-M 'P -1'
_atom_sites_solution_hydrogens geom
_atom_sites_solution_primary direct
_atom_sites_solution_secondary difmap
_audit_creation_method SHELXL-97
_cell_angle_alpha 103.134(2)
_cell_angle_beta 94.7770(10)
_cell_angle_gamma 93.607(2)
_cell_formula_units_Z 2
_cell_length_a 6.2001(5)
_cell_length_b 7.3015(6)
_cell_length_c 15.1450(13)
_cell_measurement_reflns_used 3078
_cell_measurement_temperature 173(2)
_cell_measurement_theta_max 54.2
_cell_measurement_theta_min 5.6
_cell_volume 662.99(10)
_computing_cell_refinement 'SAINT, Bruker'
_computing_data_collection 'SMART, Bruker'
_computing_data_reduction 'SAINT, Bruker'
_computing_molecular_graphics 'XSEED, L. Barbour (1999); http://www.lbarbour.com/xseed/'
_computing_structure_refinement 'SHELXL-97 (Sheldrick, 1997)'
_computing_structure_solution 'SHELXS-97 (Sheldrick, 1990)'
_diffrn_ambient_temperature 173(2)
_diffrn_measured_fraction_theta_full 0.993
_diffrn_measured_fraction_theta_max 0.993
_diffrn_measurement_device_type 'SMART platform CCD, Bruker'
_diffrn_measurement_method 'omega scans'
_diffrn_radiation_monochromator graphite
_diffrn_radiation_source 'fine-focus sealed tube'
_diffrn_radiation_type MoK\a
_diffrn_radiation_wavelength 0.71073
_diffrn_reflns_av_R_equivalents 0.0215
_diffrn_reflns_av_sigmaI/netI 0.0279
_diffrn_reflns_limit_h_max 7
_diffrn_reflns_limit_h_min -7
_diffrn_reflns_limit_k_max 8
_diffrn_reflns_limit_k_min -8
_diffrn_reflns_limit_l_max 18
_diffrn_reflns_limit_l_min -18
_diffrn_reflns_number 5499
_diffrn_reflns_theta_full 26.00
_diffrn_reflns_theta_max 26.00
_diffrn_reflns_theta_min 1.39
_exptl_absorpt_coefficient_mu 0.252
_exptl_absorpt_correction_T_max 1
_exptl_absorpt_correction_T_min 0.88994
_exptl_absorpt_correction_type 'simulated psi-scans '
_exptl_absorpt_process_details 'SADABS, G. Sheldrick (1999)'
_exptl_crystal_colour pale_yellow
_exptl_crystal_density_diffrn 1.409
_exptl_crystal_description prism
_exptl_crystal_F_000 296
_exptl_crystal_size_max 0.49
_exptl_crystal_size_mid 0.25
_exptl_crystal_size_min 0.21
_refine_diff_density_max 0.309
_refine_diff_density_min -0.336
_refine_diff_density_rms 0.052
_refine_ls_extinction_method none
_refine_ls_goodness_of_fit_ref 1.064
_refine_ls_hydrogen_treatment mixed
_refine_ls_matrix_type full
_refine_ls_number_parameters 192
_refine_ls_number_reflns 2583
_refine_ls_number_restraints 0
_refine_ls_restrained_S_all 1.064
_refine_ls_R_factor_all 0.0469
_refine_ls_R_factor_gt 0.0381
_refine_ls_shift/su_max 0.000
_refine_ls_shift/su_mean 0.000
_refine_ls_structure_factor_coef Fsqd
_refine_ls_weighting_details 'calc w=1/[\s^2^(Fo^2^)+(0.0592P)^2^+0.1878P] where P=(Fo^2^+2Fc^2^)/3'
_refine_ls_weighting_scheme calc
_refine_ls_wR_factor_gt 0.1008
_refine_ls_wR_factor_ref 0.1047
_reflns_number_gt 2201
_reflns_number_total 2583
_reflns_threshold_expression >2sigma(I)
_cod_data_source_file ja0030257_13.cif
_cod_data_source_block g:\travis\00258\00258
_cod_database_code 4115511

loop_
_symmetry_equiv_pos_as_xyz
'x, y, z'
'-x, -y, -z'

loop_
_atom_site_label
_atom_site_type_symbol
_atom_site_fract_x
_atom_site_fract_y
_atom_site_fract_z
_atom_site_U_iso_or_equiv
_atom_site_adp_type
_atom_site_occupancy
_atom_site_symmetry_multiplicity
_atom_site_calc_flag
_atom_site_refinement_flags
S1 S 0.37063(7) 0.84214(6) 0.63190(3) 0.02258(15) Uani 1 1 d .
O1 O 0.13361(19) 0.82296(18) 0.62639(8) 0.0261(3) Uani 1 1 d .
N1 N -0.1239(2) 0.4541(2) 0.59192(11) 0.0289(4) Uani 1 1 d .
H1A H -0.2666 0.4402 0.5887 0.035 Uiso 1 1 calc R
H1B H -0.0575 0.5645 0.5925 0.035 Uiso 1 1 calc R
C1 C 0.4646(3) 0.8677(2) 0.74775(12) 0.0224(4) Uani 1 1 d .
O2 O 0.4603(2) 0.67488(18) 0.58159(8) 0.0289(3) Uani 1 1 d .
N2 N 0.2062(3) 0.3319(2) 0.60299(13) 0.0382(4) Uani 1 1 d .
H2A H 0.2837 0.2367 0.6071 0.046 Uiso 1 1 calc R
H2B H 0.2714 0.4428 0.6035 0.046 Uiso 1 1 calc R
C2 C 0.6749(3) 0.8117(3) 0.77038(12) 0.0265(4) Uani 1 1 d .
H2 H 0.7608 0.7586 0.7235 0.032 Uiso 1 1 calc R
O3 O 0.4512(2) 1.01443(18) 0.60795(9) 0.0288(3) Uani 1 1 d .
N3 N -0.1049(3) 0.1413(2) 0.59524(11) 0.0318(4) Uani 1 1 d .
H3A H -0.0264 0.0467 0.5994 0.038 Uiso 1 1 calc R
H3B H -0.2476 0.1246 0.5906 0.038 Uiso 1 1 calc R
C3 C 0.7513(3) 0.8344(3) 0.85899(12) 0.0266(4) Uani 1 1 d .
H3 H 0.8905 0.7953 0.8735 0.032 Uiso 1 1 calc R
C4 C 0.6276(3) 0.9158(2) 0.93093(12) 0.0227(4) Uani 1 1 d .
C5 C 0.4167(3) 0.9747(2) 0.90791(12) 0.0226(4) Uani 1 1 d .
C6 C 0.3399(3) 0.9459(2) 0.81423(12) 0.0236(4) Uani 1 1 d .
H6 H 0.2001 0.9814 0.7978 0.028 Uiso 1 1 calc R
C7 C 0.2951(3) 1.0579(2) 0.97764(12) 0.0240(4) Uani 1 1 d .
H7 H 0.1566 1.0974 0.9624 0.029 Uiso 1 1 calc R
C8 C -0.0087(3) 0.3082(3) 0.59599(12) 0.0260(4) Uani 1 1 d .
C1S C 0.8916(7) 0.4273(5) 0.94011(19) 0.0479(16) Uani 0.50 1 d PG
C2S C 1.1049(7) 0.5024(5) 0.9443(2) 0.0505(18) Uani 0.50 1 d PG
C3S C 1.2143(9) 0.5970(7) 1.0277(3) 0.061(2) Uani 0.50 1 d PG
H3S H 1.3601 0.6483 1.0305 0.074 Uiso 0.50 1 calc PR
C4S C 1.1104(12) 0.6166(9) 1.1067(2) 0.073(3) Uani 0.50 1 d PG
H4S H 1.1852 0.6812 1.1637 0.087 Uiso 0.50 1 calc PR
C5S C 0.8972(12) 0.5415(9) 1.1025(2) 0.079(3) Uani 0.50 1 d PG
H5S H 0.8262 0.5548 1.1566 0.095 Uiso 0.50 1 calc PR
C6S C 0.7877(9) 0.4468(7) 1.0192(3) 0.066(3) Uani 0.50 1 d PG
H6S H 0.6420 0.3955 1.0163 0.080 Uiso 0.50 1 calc PR
C7S C 0.7758(7) 0.3439(5) 0.8546(3) 0.0744(19) Uani 0.50 1 d PG
H7S1 H 0.7540 0.4408 0.8200 0.112 Uiso 0.50 1 calc PR
H7S2 H 0.6344 0.2871 0.8637 0.112 Uiso 0.50 1 calc PR
H7S3 H 0.8586 0.2461 0.8207 0.112 Uiso 0.50 1 calc PR
C8S C 1.2101(7) 0.4826(5) 0.8608(3) 0.0657(16) Uani 0.50 1 d PG
H8S1 H 1.3614 0.5358 0.8754 0.099 Uiso 0.50 1 calc PR
H8S2 H 1.1337 0.5502 0.8204 0.099 Uiso 0.50 1 calc PR
H8S3 H 1.2061 0.3487 0.8304 0.099 Uiso 0.50 1 calc PR

loop_
_atom_site_aniso_label
_atom_site_aniso_U_11
_atom_site_aniso_U_22
_atom_site_aniso_U_33
_atom_site_aniso_U_23
_atom_site_aniso_U_13
_atom_site_aniso_U_12
S1 0.0216(2) 0.0249(3) 0.0208(2) 0.00464(17) 0.00164(16) 0.00202(17)
O1 0.0212(6) 0.0310(7) 0.0251(7) 0.0056(5) -0.0001(5) 0.0013(5)
N1 0.0242(8) 0.0281(9) 0.0335(9) 0.0050(7) 0.0028(6) 0.0044(6)
C1 0.0223(8) 0.0223(9) 0.0223(9) 0.0052(7) 0.0008(7) 0.0010(7)
O2 0.0286(7) 0.0293(7) 0.0257(7) -0.0008(6) 0.0015(5) 0.0052(5)
N2 0.0238(8) 0.0296(9) 0.0636(12) 0.0158(8) 0.0038(8) 0.0030(7)
C2 0.0235(9) 0.0303(10) 0.0254(9) 0.0037(8) 0.0054(7) 0.0073(7)
O3 0.0258(6) 0.0309(7) 0.0325(7) 0.0133(6) 0.0043(5) 0.0015(5)
N3 0.0237(8) 0.0305(9) 0.0433(10) 0.0123(8) 0.0043(7) 0.0032(7)
C3 0.0228(9) 0.0293(10) 0.0277(10) 0.0050(8) 0.0026(7) 0.0078(7)
C4 0.0215(8) 0.0220(9) 0.0249(9) 0.0055(7) 0.0029(7) 0.0030(7)
C5 0.0221(8) 0.0223(9) 0.0242(9) 0.0067(7) 0.0024(7) 0.0023(7)
C6 0.0204(8) 0.0256(9) 0.0256(9) 0.0076(7) 0.0015(7) 0.0033(7)
C7 0.0197(8) 0.0265(10) 0.0269(10) 0.0075(8) 0.0021(7) 0.0056(7)
C8 0.0253(9) 0.0303(10) 0.0224(9) 0.0050(8) 0.0040(7) 0.0032(7)
C1S 0.039(3) 0.033(3) 0.077(5) 0.030(3) -0.008(4) -0.001(3)
C2S 0.044(4) 0.027(3) 0.090(6) 0.028(4) 0.017(4) 0.009(3)
C3S 0.040(4) 0.041(4) 0.104(7) 0.024(4) -0.009(4) 0.007(3)
C4S 0.078(5) 0.065(5) 0.070(6) 0.020(4) -0.039(5) 0.007(4)
C5S 0.087(6) 0.075(6) 0.110(7) 0.065(6) 0.052(6) 0.045(5)
C6S 0.049(4) 0.045(5) 0.116(8) 0.045(5) -0.004(4) 0.000(3)
C7S 0.079(5) 0.042(3) 0.106(6) 0.036(4) -0.009(4) -0.007(3)
C8S 0.064(4) 0.035(3) 0.107(5) 0.027(3) 0.023(3) 0.012(3)

loop_
_atom_type_symbol
_atom_type_description
_atom_type_scat_dispersion_real
_atom_type_scat_dispersion_imag
_atom_type_scat_source
C C 0.0033 0.0016 'International Tables Vol C Tables 4.2.6.8 and 6.1.1.4'
H H 0.0000 0.0000 'International Tables Vol C Tables 4.2.6.8 and 6.1.1.4'
N N 0.0061 0.0033 'International Tables Vol C Tables 4.2.6.8 and 6.1.1.4'
O O 0.0106 0.0060 'International Tables Vol C Tables 4.2.6.8 and 6.1.1.4'
S S 0.1246 0.1234 'International Tables Vol C Tables 4.2.6.8 and 6.1.1.4'

loop_
_geom_angle_atom_site_label_1
_geom_angle_atom_site_label_2
_geom_angle_atom_site_label_3
_geom_angle
_geom_angle_site_symmetry_1
O2 S1 O3 112.83(8) .
O2 S1 O1 112.92(7) .
O3 S1 O1 111.73(7) .
O2 S1 C1 106.47(8) .
O3 S1 C1 105.87(8) .
O1 S1 C1 106.38(8) .
C6 C1 C2 120.90(16) .
C6 C1 S1 120.02(13) .
C2 C1 S1 119.04(13) .
C3 C2 C1 119.76(16) .
C2 C3 C4 121.46(16) .
C7 C4 C3 122.16(16) 2_677
C7 C4 C5 119.18(16) 2_677
C3 C4 C5 118.66(16) .
C7 C5 C6 122.25(16) .
C7 C5 C4 119.34(16) .
C6 C5 C4 118.41(16) .
C1 C6 C5 120.79(16) .
C4 C7 C5 121.48(16) 2_677
N3 C8 N2 119.53(17) .
N3 C8 N1 121.00(17) .
N2 C8 N1 119.45(17) .
C2S C1S C6S 120.0 .
C2S C1S C7S 119.7 .
C6S C1S C7S 120.1 .
C3S C2S C1S 120.0 .
C3S C2S C8S 120.7 .
C1S C2S C8S 119.3 .
C2S C3S C4S 120.0 .
C5S C4S C3S 120.0 .
C4S C5S C6S 120.0 .
C5S C6S C1S 120.0 .

loop_
_geom_bond_atom_site_label_1
_geom_bond_atom_site_label_2
_geom_bond_distance
_geom_bond_site_symmetry_2
S1 O2 1.4541(13) .
S1 O3 1.4568(13) .
S1 O1 1.4610(12) .
S1 C1 1.7663(18) .
N1 C8 1.329(2) .
C1 C6 1.364(2) .
C1 C2 1.429(2) .
N2 C8 1.325(2) .
C2 C3 1.355(3) .
N3 C8 1.320(2) .
C3 C4 1.425(2) .
C4 C7 1.393(2) 2_677
C4 C5 1.442(2) .
C5 C7 1.397(2) .
C5 C6 1.422(2) .
C7 C4 1.393(2) 2_677
C1S C2S 1.3900 .
C1S C6S 1.3900 .
C1S C7S 1.4128 .
C2S C3S 1.3900 .
C2S C8S 1.4530 .
C3S C4S 1.3900 .
C4S C5S 1.3900 .
C5S C6S 1.3900 .
